data_7023104
loop_
_publ_author_name
'Mikata, Yuji'
'Sato, Yumi'
'Takeuchi, Saaya'
'Kuroda, Yasuko'
'Konno, Hideo'
'Iwatsuki, Satoshi'

_publ_section_title
;
 Quinoline-based fluorescent zinc sensors with enhanced fluorescence
 intensity, Zn/Cd selectivity and metal binding affinity by conformational
 restriction.
;
_journal_issue 26
_journal_name_full 'Dalton transactions (Cambridge, England : 2003)'
_journal_page_first 9688
_journal_page_last 9698
_journal_paper_doi 10.1039/c3dt50719j
_journal_volume 42
_journal_year 2013
_chemical_formula_moiety 'C26 H30 Cd Cl2 N6 O9'
_chemical_formula_sum 'C26 H30 Cd Cl2 N6 O9'
_chemical_formula_weight 753.87
_space_group_IT_number 15
_symmetry_cell_setting monoclinic
_symmetry_Int_Tables_number 15
_symmetry_space_group_name_Hall '-C 2yc'
_symmetry_space_group_name_H-M 'C 1 2/c 1'
_atom_sites_solution_hydrogens geom
_atom_sites_solution_primary direct
_atom_sites_solution_secondary difmap
_cell_angle_alpha 90.0000
_cell_angle_beta 94.4591(19)
_cell_angle_gamma 90.0000
_cell_formula_units_Z 4
_cell_length_a 15.143(2)
_cell_length_b 9.9383(13)
_cell_length_c 19.312(3)
_cell_measurement_reflns_used 4700
_cell_measurement_temperature 123
_cell_measurement_theta_max 27.47
_cell_measurement_theta_min 3.17
_cell_volume 2897.6(7)
_computing_cell_refinement CrystalClear
_computing_data_collection 'CrystalClear (Rigaku/MSC Inc., 2006)'
_computing_data_reduction CrystalClear
_computing_molecular_graphics 'CrystalStructure 4.0'
_computing_publication_material 'CrystalStructure 4.0 (Rigaku, 2010)'
_computing_structure_refinement 'SHELXL97 (Sheldrick, 2008)'
_computing_structure_solution 'SIR92 (Altomare, et al., 1994)'
_diffrn_ambient_temperature 123
_diffrn_detector_area_resol_mean 7.314
_diffrn_measured_fraction_theta_full 0.994
_diffrn_measured_fraction_theta_max 0.994
_diffrn_measurement_device_type 'Rigaku Mercury70'
_diffrn_measurement_method \w
_diffrn_radiation_type 'Mo K\a'
_diffrn_radiation_wavelength 0.71070
_diffrn_reflns_av_R_equivalents 0.0140
_diffrn_reflns_limit_h_max 19
_diffrn_reflns_limit_h_min -18
_diffrn_reflns_limit_k_max 11
_diffrn_reflns_limit_k_min -12
_diffrn_reflns_limit_l_max 24
_diffrn_reflns_limit_l_min -24
_diffrn_reflns_number 10553
_diffrn_reflns_theta_full 27.47
_diffrn_reflns_theta_max 27.47
_diffrn_standards_number 0
_exptl_absorpt_coefficient_mu 1.004
_exptl_absorpt_correction_T_max 0.548
_exptl_absorpt_correction_T_min 0.484
_exptl_absorpt_correction_type numerical
_exptl_absorpt_process_details 'NUMABS (Rigaku, 1999)'
_exptl_crystal_colour colorless
_exptl_crystal_density_diffrn 1.728
_exptl_crystal_density_method 'not measured'
_exptl_crystal_description unknown
_exptl_crystal_F_000 1528.00
_exptl_crystal_size_max 0.600
_exptl_crystal_size_mid 0.600
_exptl_crystal_size_min 0.600
_refine_diff_density_max 0.600
_refine_diff_density_min -0.570
_refine_ls_extinction_method none
_refine_ls_goodness_of_fit_ref 1.097
_refine_ls_hydrogen_treatment refxyz
_refine_ls_number_parameters 260
_refine_ls_number_reflns 3306
_refine_ls_number_restraints 0
_refine_ls_R_factor_gt 0.0198
_refine_ls_shift/su_max 0.001
_refine_ls_structure_factor_coef Fsqd
_refine_ls_weighting_details 'w = 1/[\s^2^(Fo^2^)+(0.0290P)^2^+2.5224P] where P=(Fo^2^+2Fc^2^)/3'
_refine_ls_weighting_scheme calc
_refine_ls_wR_factor_ref 0.0513
_reflns_number_gt 3215
_reflns_number_total 3306
_reflns_threshold_expression F^2^>2.0\s(F^2^)
_cod_data_source_file c3dt50719j.txt
_cod_data_source_block TPEN-Cd(ClO4)2-120619
_cod_original_cell_volume 2897.7(7)
_cod_database_code 7023104

loop_
_symmetry_equiv_pos_site_id
_symmetry_equiv_pos_as_xyz
1 +X,+Y,+Z
2 -X,+Y,1/2-Z
3 -X,-Y,-Z
4 +X,-Y,1/2+Z
5 1/2+X,1/2+Y,+Z
6 1/2-X,1/2+Y,1/2-Z
7 1/2-X,1/2-Y,-Z
8 1/2+X,1/2-Y,1/2+Z

loop_
_atom_site_label
_atom_site_type_symbol
_atom_site_fract_x
_atom_site_fract_y
_atom_site_fract_z
_atom_site_U_iso_or_equiv
_atom_site_adp_type
_atom_site_occupancy
_atom_site_symmetry_multiplicity
_atom_site_calc_flag
Cd1 Cd 1.0000 0.051558(14) 0.7500 0.01223(6) Uani 1.0 4 d
Cl1 Cl 1.12160(2) 0.50331(4) 0.891806(18) 0.01947(9) Uani 1.0 8 d
O1 O 1.0000 0.29188(17) 0.7500 0.0220(4) Uani 1.0 4 d
O2 O 1.13052(8) 0.44143(12) 0.82450(6) 0.0266(3) Uani 1.0 8 d
O3 O 1.02999(9) 0.53502(14) 0.89721(8) 0.0373(4) Uani 1.0 8 d
O4 O 1.17314(9) 0.62407(14) 0.89666(7) 0.0375(4) Uani 1.0 8 d
O5 O 1.15168(11) 0.41029(15) 0.94519(7) 0.0396(4) Uani 1.0 8 d
N1 N 0.92140(8) -0.14648(13) 0.79118(6) 0.0166(3) Uani 1.0 8 d
N2 N 0.95512(8) 0.08713(13) 0.86992(6) 0.0155(3) Uani 1.0 8 d
N3 N 0.85633(8) 0.04645(12) 0.69358(6) 0.0151(3) Uani 1.0 8 d
C1 C 0.95049(11) -0.26601(16) 0.75361(8) 0.0216(4) Uani 1.0 8 d
C2 C 0.94485(10) -0.15667(16) 0.86666(7) 0.0177(3) Uani 1.0 8 d
C3 C 0.92869(9) -0.02465(16) 0.90195(8) 0.0161(3) Uani 1.0 8 d
C4 C 0.88940(11) -0.01984(18) 0.96460(8) 0.0205(3) Uani 1.0 8 d
C5 C 0.87863(11) 0.10357(19) 0.99639(8) 0.0233(4) Uani 1.0 8 d
C6 C 0.90899(11) 0.21799(18) 0.96526(8) 0.0226(4) Uani 1.0 8 d
C7 C 0.94566(10) 0.20584(17) 0.90198(8) 0.0194(3) Uani 1.0 8 d
C8 C 0.82503(10) -0.12728(18) 0.77777(8) 0.0212(4) Uani 1.0 8 d
C9 C 0.80018(10) -0.04947(15) 0.71205(8) 0.0164(3) Uani 1.0 8 d
C10 C 0.71877(10) -0.07086(18) 0.67480(8) 0.0211(4) Uani 1.0 8 d
C11 C 0.69396(10) 0.01022(18) 0.61849(8) 0.0208(3) Uani 1.0 8 d
C12 C 0.75163(10) 0.11060(16) 0.60018(8) 0.0181(3) Uani 1.0 8 d
C13 C 0.83197(10) 0.12403(16) 0.63850(8) 0.0167(3) Uani 1.0 8 d
H1 H 0.9183(12) -0.266(2) 0.7089(10) 0.020(5) Uiso 1.0 8 d
H2 H 0.9354(13) -0.353(2) 0.7785(11) 0.024(5) Uiso 1.0 8 d
H3 H 0.9102(12) -0.2291(19) 0.8874(9) 0.015(5) Uiso 1.0 8 d
H4 H 1.0083(13) -0.179(2) 0.8756(10) 0.021(5) Uiso 1.0 8 d
H5 H 0.8690(13) -0.101(3) 0.9846(11) 0.023(5) Uiso 1.0 8 d
H6 H 0.8492(14) 0.112(3) 1.0396(11) 0.026(5) Uiso 1.0 8 d
H7 H 0.9064(14) 0.304(3) 0.9866(11) 0.029(6) Uiso 1.0 8 d
H8 H 0.9653(12) 0.282(2) 0.8786(10) 0.015(5) Uiso 1.0 8 d
H9 H 0.8030(13) -0.075(2) 0.8153(11) 0.023(5) Uiso 1.0 8 d
H10 H 0.7953(15) -0.217(3) 0.7760(11) 0.034(6) Uiso 1.0 8 d
H11 H 0.6845(14) -0.142(3) 0.6891(11) 0.029(6) Uiso 1.0 8 d
H12 H 0.6377(15) -0.004(3) 0.5923(12) 0.028(6) Uiso 1.0 8 d
H13 H 0.7380(13) 0.168(2) 0.5611(11) 0.022(5) Uiso 1.0 8 d
H14 H 0.8712(14) 0.192(3) 0.6279(11) 0.029(6) Uiso 1.0 8 d
H15 H 1.0372(17) 0.344(3) 0.7751(13) 0.051(8) Uiso 1.0 8 d

loop_
_atom_site_aniso_label
_atom_site_aniso_U_11
_atom_site_aniso_U_22
_atom_site_aniso_U_33
_atom_site_aniso_U_12
_atom_site_aniso_U_13
_atom_site_aniso_U_23
Cd1 0.01052(8) 0.01395(9) 0.01209(8) 0.0000 -0.00001(5) 0.0000
Cl1 0.02001(18) 0.01916(19) 0.01856(18) 0.00256(14) -0.00278(13) -0.00349(14)
O1 0.0286(9) 0.0169(8) 0.0194(8) 0.0000 -0.0047(7) 0.0000
O2 0.0306(7) 0.0301(7) 0.0190(6) -0.0004(5) 0.0011(5) -0.0073(5)
O3 0.0240(7) 0.0360(8) 0.0530(9) 0.0071(6) 0.0105(6) -0.0043(7)
O4 0.0382(8) 0.0305(8) 0.0425(8) -0.0127(6) -0.0052(6) -0.0081(6)
O5 0.0581(9) 0.0352(8) 0.0229(7) 0.0099(7) -0.0136(6) 0.0037(6)
N1 0.0169(6) 0.0184(7) 0.0141(6) -0.0026(5) -0.0014(5) 0.0008(5)
N2 0.0135(6) 0.0187(7) 0.0144(6) 0.0009(5) 0.0008(5) 0.0010(5)
N3 0.0126(6) 0.0181(7) 0.0144(6) -0.0015(5) 0.0002(5) -0.0011(5)
C1 0.0307(9) 0.0168(8) 0.0170(8) -0.0045(7) 0.0005(6) -0.0013(6)
C2 0.0210(7) 0.0184(8) 0.0135(7) -0.0014(6) 0.0004(6) 0.0020(6)
C3 0.0123(7) 0.0209(8) 0.0147(7) -0.0000(6) -0.0014(5) 0.0016(6)
C4 0.0193(7) 0.0258(9) 0.0163(7) -0.0015(6) 0.0017(6) 0.0037(6)
C5 0.0220(8) 0.0325(10) 0.0158(7) 0.0031(7) 0.0041(6) 0.0004(7)
C6 0.0266(8) 0.0234(9) 0.0179(8) 0.0051(7) 0.0024(6) -0.0025(7)
C7 0.0201(7) 0.0203(8) 0.0178(7) 0.0023(6) 0.0017(6) 0.0011(6)
C8 0.0163(7) 0.0294(9) 0.0178(8) -0.0067(7) 0.0001(6) 0.0046(7)
C9 0.0139(7) 0.0205(8) 0.0148(7) -0.0018(6) 0.0014(6) -0.0013(6)
C10 0.0155(7) 0.0272(9) 0.0203(8) -0.0056(6) -0.0001(6) -0.0014(7)
C11 0.0141(7) 0.0275(9) 0.0202(8) -0.0006(6) -0.0026(6) -0.0057(7)
C12 0.0174(7) 0.0210(8) 0.0156(7) 0.0043(6) -0.0003(6) -0.0022(6)
C13 0.0155(7) 0.0177(8) 0.0168(7) 0.0004(6) 0.0013(6) -0.0011(6)

loop_
_atom_type_symbol
_atom_type_description
_atom_type_scat_dispersion_real
_atom_type_scat_dispersion_imag
_atom_type_scat_source
C C 0.0033 0.0016
;
International Tables for Crystallography
(1992, Vol. C, Tables 4.2.6.8 and 6.1.1.4)
;
H H 0.0000 0.0000
;
International Tables for Crystallography
(1992, Vol. C, Table 6.1.1.4)
;
Cd Cd -0.8075 1.2024
;
International Tables for Crystallography
(1992, Vol. C, Tables 4.2.6.8 and 6.1.1.4)
;
Cl Cl 0.1484 0.1585
;
International Tables for Crystallography
(1992, Vol. C, Tables 4.2.6.8 and 6.1.1.4)
;
N N 0.0061 0.0033
;
International Tables for Crystallography
(1992, Vol. C, Tables 4.2.6.8 and 6.1.1.4)
;
O O 0.0106 0.0060
;
International Tables for Crystallography
(1992, Vol. C, Tables 4.2.6.8 and 6.1.1.4)
;

loop_
_geom_angle_atom_site_label_1
_geom_angle_atom_site_label_2
_geom_angle_atom_site_label_3
_geom_angle
_geom_angle_publ_flag
_geom_angle_site_symmetry_1
_geom_angle_site_symmetry_3
O1 Cd1 N1 143.02(3) yes . .
O1 Cd1 N1 143.02(3) yes . 2_756
O1 Cd1 N2 81.83(3) yes . .
O1 Cd1 N2 81.83(3) yes . 2_756
O1 Cd1 N3 91.23(3) yes . .
O1 Cd1 N3 91.23(3) yes . 2_756
N1 Cd1 N1 73.96(5) yes . 2_756
N1 Cd1 N2 68.86(4) yes . .
N1 Cd1 N2 125.98(4) yes . 2_756
N1 Cd1 N3 71.35(4) yes . .
N1 Cd1 N3 106.58(4) yes . 2_756
N1 Cd1 N2 125.98(4) yes 2_756 .
N1 Cd1 N2 68.86(4) yes 2_756 2_756
N1 Cd1 N3 106.58(4) yes 2_756 .
N1 Cd1 N3 71.35(4) yes 2_756 2_756
N2 Cd1 N2 163.67(5) yes . 2_756
N2 Cd1 N3 97.13(4) yes . .
N2 Cd1 N3 83.22(4) yes . 2_756
N2 Cd1 N3 83.22(4) yes 2_756 .
N2 Cd1 N3 97.13(4) yes 2_756 2_756
N3 Cd1 N3 177.53(5) yes . 2_756
O2 Cl1 O3 108.40(8) yes . .
O2 Cl1 O4 108.98(8) yes . .
O2 Cl1 O5 108.91(8) yes . .
O3 Cl1 O4 109.68(9) yes . .
O3 Cl1 O5 110.16(10) yes . .
O4 Cl1 O5 110.66(9) yes . .
Cd1 N1 C1 108.30(9) yes . .
Cd1 N1 C2 106.76(9) yes . .
Cd1 N1 C8 109.65(10) yes . .
C1 N1 C2 111.82(12) yes . .
C1 N1 C8 110.29(12) yes . .
C2 N1 C8 109.94(12) yes . .
Cd1 N2 C3 114.99(10) yes . .
Cd1 N2 C7 126.83(10) yes . .
C3 N2 C7 117.76(13) yes . .
Cd1 N3 C9 118.22(10) yes . .
Cd1 N3 C13 122.76(10) yes . .
C9 N3 C13 118.51(13) yes . .
N1 C1 C1 112.33(13) yes . 2_756
N1 C2 C3 110.59(13) yes . .
N2 C3 C2 116.47(14) yes . .
N2 C3 C4 122.26(15) yes . .
C2 C3 C4 121.27(15) yes . .
C3 C4 C5 119.26(16) yes . .
C4 C5 C6 118.73(16) yes . .
C5 C6 C7 118.79(16) yes . .
N2 C7 C6 123.12(16) yes . .
N1 C8 C9 113.13(13) yes . .
N3 C9 C8 117.73(13) yes . .
N3 C9 C10 121.56(14) yes . .
C8 C9 C10 120.57(14) yes . .
C9 C10 C11 119.50(15) yes . .
C10 C11 C12 118.76(14) yes . .
C11 C12 C13 118.56(15) yes . .
N3 C13 C12 123.08(15) yes . .
Cd1 O1 H15 125.8(17) no . .
Cd1 O1 H15 125.8(17) no . 2_756
H15 O1 H15 108(3) no . 2_756
N1 C1 H1 106.9(12) no . .
N1 C1 H2 111.2(12) no . .
C1 C1 H1 110.8(12) no 2_756 .
C1 C1 H2 107.6(11) no 2_756 .
H1 C1 H2 107.9(16) no . .
N1 C2 H3 110.7(10) no . .
N1 C2 H4 110.1(12) no . .
C3 C2 H3 109.8(11) no . .
C3 C2 H4 107.7(12) no . .
H3 C2 H4 107.8(16) no . .
C3 C4 H5 119.6(13) no . .
C5 C4 H5 121.1(13) no . .
C4 C5 H6 121.7(13) no . .
C6 C5 H6 119.5(13) no . .
C5 C6 H7 121.6(13) no . .
C7 C6 H7 119.6(13) no . .
N2 C7 H8 115.9(12) no . .
C6 C7 H8 121.0(12) no . .
N1 C8 H9 109.3(12) no . .
N1 C8 H10 109.2(13) no . .
C9 C8 H9 105.8(12) no . .
C9 C8 H10 110.2(12) no . .
H9 C8 H10 109.0(18) no . .
C9 C10 H11 116.9(12) no . .
C11 C10 H11 123.6(12) no . .
C10 C11 H12 120.1(14) no . .
C12 C11 H12 121.2(14) no . .
C11 C12 H13 121.8(12) no . .
C13 C12 H13 119.6(12) no . .
N3 C13 H14 116.8(13) no . .
C12 C13 H14 120.1(13) no . .

loop_
_geom_bond_atom_site_label_1
_geom_bond_atom_site_label_2
_geom_bond_distance
_geom_bond_publ_flag
_geom_bond_site_symmetry_2
Cd1 O1 2.3884(18) yes .
Cd1 N1 2.4637(13) yes .
Cd1 N1 2.4637(13) yes 2_756
Cd1 N2 2.4890(13) yes .
Cd1 N2 2.4890(13) yes 2_756
Cd1 N3 2.3568(12) yes .
Cd1 N3 2.3568(12) yes 2_756
Cl1 O2 1.4537(13) yes .
Cl1 O3 1.4343(15) yes .
Cl1 O4 1.4307(15) yes .
Cl1 O5 1.4325(15) yes .
N1 C1 1.477(2) yes .
N1 C2 1.4767(18) yes .
N1 C8 1.475(2) yes .
N2 C3 1.347(2) yes .
N2 C7 1.345(2) yes .
N3 C9 1.344(2) yes .
N3 C13 1.342(2) yes .
C1 C1 1.517(3) yes 2_756
C2 C3 1.507(3) yes .
C3 C4 1.390(3) yes .
C4 C5 1.387(3) yes .
C5 C6 1.382(3) yes .
C6 C7 1.386(3) yes .
C8 C9 1.509(3) yes .
C9 C10 1.394(2) yes .
C10 C11 1.382(3) yes .
C11 C12 1.390(3) yes .
C12 C13 1.380(2) yes .
O1 H15 0.88(3) no .
O1 H15 0.88(3) no 2_756
C1 H1 0.958(19) no .
C1 H2 1.02(2) no .
C2 H3 0.993(19) no .
C2 H4 0.99(2) no .
C4 H5 0.96(3) no .
C5 H6 0.98(2) no .
C6 H7 0.95(3) no .
C7 H8 0.944(19) no .
C8 H9 0.97(2) no .
C8 H10 1.00(3) no .
C10 H11 0.93(3) no .
C11 H12 0.97(2) no .
C12 H13 0.95(2) no .
C13 H14 0.93(3) no .

loop_
_geom_contact_atom_site_label_1
_geom_contact_atom_site_label_2
_geom_contact_distance
_geom_contact_publ_flag
_geom_contact_site_symmetry_2
Cd1 C1 3.2459(17) no 2_756
Cd1 C2 3.2169(16) no 2_756
Cd1 C3 3.2930(16) no 2_756
Cd1 C7 3.4668(17) no 2_756
Cd1 C8 3.2692(17) no 2_756
Cd1 C9 3.2182(16) no 2_756
Cd1 C13 3.2830(15) no 2_756
O1 C7 3.2247(17) no .
O1 C7 3.2247(17) no 2_756
N2 C5 2.788(2) no .
N2 C8 3.323(2) no .
N2 C13 3.262(2) no 2_756
N3 C1 3.573(2) no .
N3 C11 2.7792(19) no .
C1 C2 3.108(3) no 2_756
C1 C9 3.189(3) no .
C3 C6 2.730(3) no .
C3 C8 2.945(3) no .
C4 C7 2.716(3) no .
C9 C12 2.737(3) no .
C10 C13 2.714(3) no .
O1 O2 2.7827(15) no .
O1 O2 2.7827(15) no 2_756
O2 O1 2.7827(15) no .
O2 C1 3.456(2) no 2_766
O2 C8 3.220(2) no 5_555
O2 C9 3.492(2) no 5_555
O2 C10 3.280(2) no 5_555
O2 C13 3.274(2) no 2_756
O3 C1 3.540(3) no 1_565
O3 C1 3.552(3) no 2_766
O3 C2 3.359(3) no 1_565
O3 C7 3.516(3) no .
O3 C11 3.390(2) no 6_656
O4 C1 3.504(2) no 2_766
O4 C5 3.530(3) no 3_767
O4 C5 3.536(2) no 5_555
O4 C6 3.411(3) no 3_767
O5 C11 3.450(2) no 8_555
O5 C12 3.462(3) no 2_756
O5 C12 3.254(2) no 8_555
O5 C13 3.291(3) no 2_756
C1 O2 3.456(2) no 2_746
C1 O3 3.540(3) no 1_545
C1 O3 3.552(3) no 2_746
C1 O4 3.504(2) no 2_746
C2 O3 3.359(3) no 1_545
C3 C5 3.477(3) no 3_757
C4 C4 3.540(3) no 3_757
C4 C12 3.588(3) no 4_555
C5 O4 3.530(3) no 3_767
C5 O4 3.536(2) no 5_445
C5 C3 3.477(3) no 3_757
C5 C12 3.584(3) no 4_555
C6 O4 3.411(3) no 3_767
C7 O3 3.516(3) no .
C7 C10 3.571(3) no 6_656
C8 O2 3.220(2) no 5_445
C9 O2 3.492(2) no 5_445
C10 O2 3.280(2) no 5_445
C10 C7 3.571(3) no 6_646
C11 O3 3.390(2) no 6_646
C11 O5 3.450(2) no 8_454
C12 O5 3.462(3) no 2_756
C12 O5 3.254(2) no 8_454
C12 C4 3.588(3) no 4_554
C12 C5 3.584(3) no 4_554
C13 O2 3.274(2) no 2_756
C13 O5 3.291(3) no 2_756
Cd1 H1 3.458(19) no .
Cd1 H1 3.458(19) no 2_756
Cd1 H4 3.33(2) no .
Cd1 H4 3.33(2) no 2_756
Cd1 H8 3.450(19) no .
Cd1 H8 3.450(19) no 2_756
Cd1 H9 3.56(2) no .
Cd1 H9 3.56(2) no 2_756
Cd1 H14 3.26(2) no .
Cd1 H14 3.26(2) no 2_756
O1 H8 2.580(19) no .
O1 H8 2.580(19) no 2_756
O1 H14 3.10(2) no .
O1 H14 3.10(2) no 2_756
N1 H1 2.702(19) no 2_756
N1 H2 3.34(2) no 2_756
N1 H4 3.48(2) no 2_756
N2 H3 3.238(19) no .
N2 H4 2.76(2) no .
N2 H5 3.25(2) no .
N2 H7 3.24(3) no .
N2 H9 2.94(2) no .
N2 H14 2.83(3) no 2_756
N2 H15 3.43(3) no .
N3 H1 3.25(2) no .
N3 H4 3.38(2) no 2_756
N3 H9 2.81(2) no .
N3 H10 3.24(3) no .
N3 H11 3.20(2) no .
N3 H13 3.240(19) no .
N3 H15 3.40(3) no 2_756
C1 H3 2.726(18) no .
C1 H3 3.591(19) no 2_756
C1 H4 2.598(19) no .
C1 H4 2.76(2) no 2_756
C1 H9 3.23(2) no .
C1 H10 2.47(3) no .
C2 H1 3.230(19) no .
C2 H1 2.84(2) no 2_756
C2 H2 2.58(2) no .
C2 H5 2.69(2) no .
C2 H9 2.44(2) no .
C2 H10 2.82(2) no .
C3 H6 3.29(2) no .
C3 H8 3.14(2) no .
C3 H9 2.485(19) no .
C3 H10 3.59(3) no .
C4 H3 2.592(19) no .
C4 H4 3.03(2) no .
C4 H7 3.25(3) no .
C4 H9 3.12(2) no .
C5 H8 3.243(19) no .
C6 H5 3.26(3) no .
C7 H6 3.27(2) no .
C7 H14 2.88(3) no 2_756
C7 H15 3.21(3) no .
C8 H1 2.44(2) no .
C8 H2 2.79(2) no .
C8 H3 2.598(18) no .
C8 H4 3.274(19) no .
C8 H11 2.63(2) no .
C9 H1 2.801(19) no .
C9 H12 3.27(2) no .
C9 H14 3.14(3) no .
C10 H9 2.91(2) no .
C10 H10 2.63(3) no .
C10 H13 3.26(2) no .
C11 H14 3.23(3) no .
C12 H11 3.25(3) no .
C13 H8 3.488(19) no 2_756
C13 H12 3.26(3) no .
C13 H15 3.31(3) no 2_756
H1 H1 2.83(3) no 2_756
H1 H2 2.37(3) no 2_756
H1 H3 3.48(3) no .
H1 H3 3.33(3) no 2_756
H1 H4 3.51(3) no .
H1 H4 2.22(3) no 2_756
H1 H9 3.38(3) no .
H1 H10 2.40(3) no .
H2 H2 2.32(3) no 2_756
H2 H3 2.49(3) no .
H2 H4 2.72(3) no .
H2 H9 3.52(3) no .
H2 H10 2.51(3) no .
H3 H5 2.39(3) no .
H3 H9 2.57(3) no .
H3 H10 2.66(3) no .
H4 H5 3.19(3) no .
H4 H9 3.40(3) no .
H5 H6 2.40(3) no .
H5 H9 3.35(3) no .
H6 H7 2.36(3) no .
H7 H8 2.34(3) no .
H8 H14 2.65(3) no 2_756
H8 H15 2.43(4) no .
H8 H15 3.03(3) no 2_756
H9 H11 2.99(3) no .
H10 H11 2.40(3) no .
H11 H12 2.38(3) no .
H12 H13 2.39(3) no .
H13 H14 2.32(3) no .
H14 H15 2.70(4) no 2_756
Cl1 H1 3.038(19) no 2_766
Cl1 H4 3.60(2) no 1_565
Cl1 H7 3.09(3) no 3_767
Cl1 H8 3.225(19) no .
Cl1 H9 3.31(2) no 5_555
Cl1 H14 3.12(2) no 2_756
Cl1 H15 2.96(3) no .
O1 H11 3.18(2) no 5_555
O1 H11 3.18(2) no 6_656
O2 H1 3.06(2) no 2_766
O2 H2 2.97(2) no 2_766
O2 H8 3.203(19) no .
O2 H9 2.64(2) no 5_555
O2 H10 3.15(3) no 5_555
O2 H11 2.92(2) no 5_555
O2 H14 2.64(2) no 2_756
O2 H15 1.91(3) no .
O2 H15 3.21(3) no 2_756
O3 H1 3.00(2) no 2_766
O3 H2 2.84(2) no 1_565
O3 H3 2.961(19) no 1_565
O3 H4 2.89(2) no 1_565
O3 H7 3.50(3) no .
O3 H7 2.86(2) no 3_767
O3 H8 2.710(19) no .
O3 H12 2.59(3) no 6_656
O3 H15 3.04(3) no .
O4 H1 2.614(19) no 2_766
O4 H4 3.17(2) no 1_565
O4 H6 2.93(2) no 3_767
O4 H7 2.73(3) no 3_767
O4 H9 3.27(2) no 5_555
O5 H5 3.38(3) no 3_757
O5 H5 3.32(2) no 5_555
O5 H7 3.28(3) no 3_767
O5 H8 3.267(18) no .
O5 H9 3.53(2) no 5_555
O5 H12 3.01(3) no 8_555
O5 H13 2.94(2) no 2_756
O5 H13 2.621(19) no 8_555
O5 H14 2.60(2) no 2_756
N2 H11 3.55(2) no 6_656
N3 H6 3.36(2) no 4_554
N3 H10 3.37(3) no 6_656
C2 H6 3.51(2) no 3_757
C3 H6 3.57(2) no 3_757
C4 H13 3.40(2) no 4_555
C5 H4 2.990(19) no 3_757
C6 H4 3.251(19) no 3_757
C6 H11 3.49(2) no 6_656
C6 H12 3.04(3) no 6_656
C7 H5 3.578(19) no 3_757
C7 H11 2.95(2) no 6_656
C7 H12 3.15(3) no 6_656
C9 H6 3.52(2) no 4_554
C10 H2 3.36(2) no 6_656
C10 H6 3.42(2) no 4_554
C10 H8 3.243(18) no 6_646
C10 H15 3.59(3) no 5_445
C11 H2 3.20(2) no 6_656
C11 H3 3.031(19) no 6_656
C11 H6 3.14(2) no 4_554
C11 H7 3.19(2) no 6_646
C11 H8 3.313(19) no 6_646
C11 H10 3.39(3) no 6_656
C12 H3 2.949(18) no 6_656
C12 H5 2.96(2) no 4_554
C12 H6 2.95(2) no 4_554
C12 H10 3.07(3) no 6_656
C13 H5 3.08(2) no 4_554
C13 H6 3.05(2) no 4_554
C13 H10 3.07(3) no 6_656
H1 Cl1 3.038(19) no 2_746
H1 O2 3.06(2) no 2_746
H1 O3 3.00(2) no 2_746
H1 O4 2.614(19) no 2_746
H2 O2 2.97(2) no 2_746
H2 O3 2.84(2) no 1_545
H2 C10 3.36(2) no 6_646
H2 C11 3.20(2) no 6_646
H2 H11 3.49(3) no 6_646
H2 H12 3.18(3) no 6_646
H2 H15 3.39(4) no 1_545
H2 H15 3.23(4) no 2_746
H3 O3 2.961(19) no 1_545
H3 C11 3.031(19) no 6_646
H3 C12 2.949(18) no 6_646
H3 H12 2.86(3) no 6_646
H3 H13 2.72(3) no 6_646
H4 Cl1 3.60(2) no 1_545
H4 O3 2.89(2) no 1_545
H4 O4 3.17(2) no 1_545
H4 C5 2.990(19) no 3_757
H4 C6 3.251(19) no 3_757
H4 H6 2.69(3) no 3_757
H4 H7 3.12(3) no 3_757
H5 O5 3.38(3) no 3_757
H5 O5 3.32(2) no 5_445
H5 C7 3.578(19) no 3_757
H5 C12 2.96(2) no 4_555
H5 C13 3.08(2) no 4_555
H5 H13 2.65(3) no 4_555
H5 H13 2.91(3) no 6_646
H5 H14 2.91(3) no 4_555
H6 O4 2.93(2) no 3_767
H6 N3 3.36(2) no 4_555
H6 C2 3.51(2) no 3_757
H6 C3 3.57(2) no 3_757
H6 C9 3.52(2) no 4_555
H6 C10 3.42(2) no 4_555
H6 C11 3.14(2) no 4_555
H6 C12 2.95(2) no 4_555
H6 C13 3.05(2) no 4_555
H6 H4 2.69(3) no 3_757
H6 H12 3.60(3) no 4_555
H6 H13 3.29(3) no 4_555
H6 H14 3.47(3) no 4_555
H7 Cl1 3.09(3) no 3_767
H7 O3 3.50(3) no .
H7 O3 2.86(2) no 3_767
H7 O4 2.73(3) no 3_767
H7 O5 3.28(3) no 3_767
H7 C11 3.19(2) no 6_656
H7 H4 3.12(3) no 3_757
H7 H12 2.50(3) no 6_656
H8 Cl1 3.225(19) no .
H8 O2 3.203(19) no .
H8 O3 2.710(19) no .
H8 O5 3.267(18) no .
H8 C10 3.243(18) no 6_656
H8 C11 3.313(19) no 6_656
H8 H11 2.64(3) no 6_656
H8 H12 2.72(3) no 6_656
H9 Cl1 3.31(2) no 5_445
H9 O2 2.64(2) no 5_445
H9 O4 3.27(2) no 5_445
H9 O5 3.53(2) no 5_445
H9 H13 3.59(3) no 6_646
H10 O2 3.15(3) no 5_445
H10 N3 3.37(3) no 6_646
H10 C11 3.39(3) no 6_646
H10 C12 3.07(3) no 6_646
H10 C13 3.07(3) no 6_646
H10 H13 3.42(3) no 6_646
H10 H14 3.37(4) no 6_646
H11 O1 3.18(2) no 5_445
H11 O2 2.92(2) no 5_445
H11 N2 3.55(2) no 6_646
H11 C6 3.49(2) no 6_646
H11 C7 2.95(2) no 6_646
H11 H2 3.49(3) no 6_656
H11 H8 2.64(3) no 6_646
H11 H15 2.89(4) no 5_445
H11 H15 3.48(4) no 6_646
H12 O3 2.59(3) no 6_646
H12 O5 3.01(3) no 8_454
H12 C6 3.04(3) no 6_646
H12 C7 3.15(3) no 6_646
H12 H2 3.18(3) no 6_656
H12 H3 2.86(3) no 6_656
H12 H6 3.60(3) no 4_554
H12 H7 2.50(3) no 6_646
H12 H8 2.72(3) no 6_646
H13 O5 2.94(2) no 2_756
H13 O5 2.621(19) no 8_454
H13 C4 3.40(2) no 4_554
H13 H3 2.72(3) no 6_656
H13 H5 2.65(3) no 4_554
H13 H5 2.91(3) no 6_656
H13 H6 3.29(3) no 4_554
H13 H9 3.59(3) no 6_656
H13 H10 3.42(3) no 6_656
H13 H13 2.92(3) no 7_656
H14 Cl1 3.12(2) no 2_756
H14 O2 2.64(2) no 2_756
H14 O5 2.60(2) no 2_756
H14 H5 2.91(3) no 4_554
H14 H6 3.47(3) no 4_554
H14 H10 3.37(4) no 6_656
H15 Cl1 2.96(3) no .
H15 O2 1.91(3) no .
H15 O2 3.21(3) no 2_756
H15 O3 3.04(3) no .
H15 C10 3.59(3) no 5_555
H15 H2 3.39(4) no 1_565
H15 H2 3.23(4) no 2_766
H15 H11 2.89(4) no 5_555
H15 H11 3.48(4) no 6_656

loop_
_geom_hbond_atom_site_label_D
_geom_hbond_atom_site_label_H
_geom_hbond_atom_site_label_A
_geom_hbond_site_symmetry_H
_geom_hbond_site_symmetry_A
_geom_hbond_distance_DA
_geom_hbond_distance_DH
_geom_hbond_distance_HA
_geom_hbond_angle_DHA
_geom_hbond_publ_flag
O1 H15 O2 . . 2.7827(15) 0.880 1.91(3) 172(3) no
O1 H15 O2 2_756 2_756 2.7827(15) 0.880 1.91(3) 172(3) no

loop_
_geom_torsion_atom_site_label_1
_geom_torsion_atom_site_label_2
_geom_torsion_atom_site_label_3
_geom_torsion_atom_site_label_4
_geom_torsion
_geom_torsion_publ_flag
_geom_torsion_site_symmetry_1
_geom_torsion_site_symmetry_3
_geom_torsion_site_symmetry_4
O1 Cd1 N1 C1 165.75(3) no . . .
O1 Cd1 N1 C2 -73.69(8) no . . .
O1 Cd1 N1 C8 45.36(9) no . . .
O1 Cd1 N1 C1 165.75(3) no . 2_756 2_756
O1 Cd1 N1 C2 -73.69(8) no . 2_756 2_756
O1 Cd1 N1 C8 45.36(9) no . 2_756 2_756
O1 Cd1 N2 C3 170.34(8) no . . .
O1 Cd1 N2 C7 -1.92(8) no . . .
O1 Cd1 N2 C3 170.34(8) no . 2_756 2_756
O1 Cd1 N2 C7 -1.92(8) no . 2_756 2_756
O1 Cd1 N3 C9 -142.53(8) no . . .
O1 Cd1 N3 C13 45.80(8) no . . .
O1 Cd1 N3 C9 -142.53(8) no . 2_756 2_756
O1 Cd1 N3 C13 45.80(8) no . 2_756 2_756
N1 Cd1 N1 C1 -14.25(6) no . 2_756 2_756
N1 Cd1 N1 C2 106.31(7) no . 2_756 2_756
N1 Cd1 N1 C8 -134.64(7) no . 2_756 2_756
N1 Cd1 N1 C1 -14.25(6) no 2_756 . .
N1 Cd1 N1 C2 106.31(7) no 2_756 . .
N1 Cd1 N1 C8 -134.64(7) no 2_756 . .
N1 Cd1 N2 C3 13.31(7) no . . .
N1 Cd1 N2 C7 -158.95(10) no . . .
N2 Cd1 N1 C1 -154.30(8) no . . .
N2 Cd1 N1 C2 -33.74(6) no . . .
N2 Cd1 N1 C8 85.31(7) no . . .
N1 Cd1 N2 C3 -36.39(10) no . 2_756 2_756
N1 Cd1 N2 C7 151.35(8) no . 2_756 2_756
N2 Cd1 N1 C1 33.49(8) no 2_756 . .
N2 Cd1 N1 C2 154.05(6) no 2_756 . .
N2 Cd1 N1 C8 -86.89(8) no 2_756 . .
N1 Cd1 N3 C9 4.19(7) no . . .
N1 Cd1 N3 C13 -167.48(10) no . . .
N3 Cd1 N1 C1 99.97(7) no . . .
N3 Cd1 N1 C2 -139.47(8) no . . .
N3 Cd1 N1 C8 -20.41(6) no . . .
N1 Cd1 N3 C9 70.32(9) no . 2_756 2_756
N1 Cd1 N3 C13 -101.35(9) no . 2_756 2_756
N3 Cd1 N1 C1 -78.61(7) no 2_756 . .
N3 Cd1 N1 C2 41.95(8) no 2_756 . .
N3 Cd1 N1 C8 161.00(6) no 2_756 . .
N1 Cd1 N2 C3 -36.39(10) no 2_756 . .
N1 Cd1 N2 C7 151.35(8) no 2_756 . .
N2 Cd1 N1 C1 33.49(8) no . 2_756 2_756
N2 Cd1 N1 C2 154.05(6) no . 2_756 2_756
N2 Cd1 N1 C8 -86.89(8) no . 2_756 2_756
N1 Cd1 N2 C3 13.31(7) no 2_756 2_756 2_756
N1 Cd1 N2 C7 -158.95(10) no 2_756 2_756 2_756
N2 Cd1 N1 C1 -154.30(8) no 2_756 2_756 2_756
N2 Cd1 N1 C2 -33.74(6) no 2_756 2_756 2_756
N2 Cd1 N1 C8 85.31(7) no 2_756 2_756 2_756
N1 Cd1 N3 C9 70.32(9) no 2_756 . .
N1 Cd1 N3 C13 -101.35(9) no 2_756 . .
N3 Cd1 N1 C1 -78.61(7) no . 2_756 2_756
N3 Cd1 N1 C2 41.95(8) no . 2_756 2_756
N3 Cd1 N1 C8 161.00(6) no . 2_756 2_756
N1 Cd1 N3 C9 4.19(7) no 2_756 2_756 2_756
N1 Cd1 N3 C13 -167.48(10) no 2_756 2_756 2_756
N3 Cd1 N1 C1 99.97(7) no 2_756 2_756 2_756
N3 Cd1 N1 C2 -139.47(8) no 2_756 2_756 2_756
N3 Cd1 N1 C8 -20.41(6) no 2_756 2_756 2_756
N2 Cd1 N3 C9 -60.61(9) no . . .
N2 Cd1 N3 C13 127.72(9) no . . .
N3 Cd1 N2 C3 80.11(8) no . . .
N3 Cd1 N2 C7 -92.14(9) no . . .
N2 Cd1 N3 C9 135.84(9) no . 2_756 2_756
N2 Cd1 N3 C13 -35.83(9) no . 2_756 2_756
N3 Cd1 N2 C3 -97.43(8) no 2_756 . .
N3 Cd1 N2 C7 90.32(9) no 2_756 . .
N2 Cd1 N3 C9 135.84(9) no 2_756 . .
N2 Cd1 N3 C13 -35.83(9) no 2_756 . .
N3 Cd1 N2 C3 -97.43(8) no . 2_756 2_756
N3 Cd1 N2 C7 90.32(9) no . 2_756 2_756
N2 Cd1 N3 C9 -60.61(9) no 2_756 2_756 2_756
N2 Cd1 N3 C13 127.72(9) no 2_756 2_756 2_756
N3 Cd1 N2 C3 80.11(8) no 2_756 2_756 2_756
N3 Cd1 N2 C7 -92.14(9) no 2_756 2_756 2_756
Cd1 N1 C1 C1 41.79(12) no . . 2_756
Cd1 N1 C2 C3 52.05(12) no . . .
Cd1 N1 C8 C9 34.01(14) no . . .
C1 N1 C2 C3 170.32(11) no . . .
C2 N1 C1 C1 -75.56(15) no . . 2_756
C1 N1 C8 C9 -85.16(15) no . . .
C8 N1 C1 C1 161.78(11) no . . 2_756
C2 N1 C8 C9 151.08(12) no . . .
C8 N1 C2 C3 -66.82(15) no . . .
Cd1 N2 C3 C2 10.32(14) no . . .
Cd1 N2 C3 C4 -170.36(8) no . . .
Cd1 N2 C7 C6 171.00(8) no . . .
C3 N2 C7 C6 -1.1(2) no . . .
C7 N2 C3 C2 -176.69(11) no . . .
C7 N2 C3 C4 2.64(19) no . . .
Cd1 N3 C9 C8 13.35(17) no . . .
Cd1 N3 C9 C10 -171.01(9) no . . .
Cd1 N3 C13 C12 172.13(9) no . . .
C9 N3 C13 C12 0.5(3) no . . .
C13 N3 C9 C8 -174.62(12) no . . .
C13 N3 C9 C10 1.0(2) no . . .
N1 C1 C1 N1 -59.20(16) no . 2_756 2_756
N1 C2 C3 N2 -43.37(16) no . . .
N1 C2 C3 C4 137.29(12) no . . .
N2 C3 C4 C5 -1.5(3) no . . .
C2 C3 C4 C5 177.78(12) no . . .
C3 C4 C5 C6 -1.2(3) no . . .
C4 C5 C6 C7 2.7(3) no . . .
C5 C6 C7 N2 -1.6(3) no . . .
N1 C8 C9 N3 -33.05(19) no . . .
N1 C8 C9 C10 151.26(13) no . . .
N3 C9 C10 C11 -1.5(3) no . . .
C8 C9 C10 C11 173.98(13) no . . .
C9 C10 C11 C12 0.6(3) no . . .
C10 C11 C12 C13 0.9(3) no . . .
C11 C12 C13 N3 -1.4(3) no . . .
